data_1565079
loop_
_publ_author_name
'Drapa\/la, Jakub'
'Marek-Urban, Paulina H.'
'Klimkowski, Piotr'
'Urbanowicz, Karolina A.'
'Gontarczyk, Krzysztof'
'Wo\'zniak, Krzysztof'
'Luli\'nski, Sergiusz'
'Durka, Krzysztof'

_publ_section_title
;
 Design of solvatomorphic structures based on a polyboronated
 tetraphenyladamantane molecular tecton
;
_journal_issue 46
_journal_name_full CrystEngComm
_journal_page_first 8169
_journal_page_last 8182
_journal_paper_doi 10.1039/D1CE01297E
_journal_volume 23
_journal_year 2021
_chemical_formula_moiety 'C34 H36 B4 O8, 2(C4 H8 O2), H2 O'
_chemical_formula_sum 'C42 H54 B4 O13'
_chemical_formula_weight 810.09
_chemical_name_systematic
;
 tetrakis(4-dihydroxyborylphenyl)adamantane dioxane disolvate water monosolvate
;
_space_group_crystal_system tetragonal
_space_group_IT_number 88
_space_group_name_Hall '-I 4ad'
_space_group_name_H-M_alt 'I 41/a :2'
_atom_sites_solution_hydrogens mixed
_audit_creation_method SHELXL-2013
_audit_update_record
;
2021-09-21 deposited with the CCDC.	2021-10-22 downloaded from the CCDC.
;
_cell_angle_alpha 90
_cell_angle_beta 90
_cell_angle_gamma 90
_cell_formula_units_Z 8
_cell_length_a 17.4201(7)
_cell_length_b 17.4201(7)
_cell_length_c 26.248(3)
_cell_measurement_reflns_used 1559
_cell_measurement_temperature 100(2)
_cell_measurement_theta_max 40.0560
_cell_measurement_theta_min 2.9670
_cell_volume 7965.2(10)
_computing_cell_refinement 'CrysAlisPro 1.171.40.84a (Rigaku OD, 2020)'
_computing_data_collection 'CrysAlisPro 1.171.40.84a (Rigaku OD, 2020)'
_computing_data_reduction 'CrysAlisPro 1.171.40.84a (Rigaku OD, 2020)'
_computing_structure_refinement 'SHELXL-2013 (Sheldrick, 2013)'
_diffrn_ambient_environment N~2~
_diffrn_ambient_temperature 100(2)
_diffrn_detector 'CCD plate'
_diffrn_detector_area_resol_mean 5.2195
_diffrn_detector_type Atlas
_diffrn_measured_fraction_theta_full 0.337
_diffrn_measured_fraction_theta_max 0.985
_diffrn_measurement_device 'four-circle diffractometer'
_diffrn_measurement_device_type 'SuperNova, Dual, Cu at home/near, Atlas'
_diffrn_radiation_monochromator mirror
_diffrn_radiation_probe x-ray
_diffrn_radiation_type CuK\a
_diffrn_radiation_wavelength 1.54178
_diffrn_reflns_av_R_equivalents 0.0359
_diffrn_reflns_av_unetI/netI 0.0287
_diffrn_reflns_Laue_measured_fraction_full 0.337
_diffrn_reflns_Laue_measured_fraction_max 0.985
_diffrn_reflns_limit_h_max 14
_diffrn_reflns_limit_h_min -9
_diffrn_reflns_limit_k_max 8
_diffrn_reflns_limit_k_min -14
_diffrn_reflns_limit_l_max 19
_diffrn_reflns_limit_l_min -21
_diffrn_reflns_number 4974
_diffrn_reflns_point_group_measured_fraction_full 0.337
_diffrn_reflns_point_group_measured_fraction_max 0.985
_diffrn_reflns_theta_full 67.679
_diffrn_reflns_theta_max 40.349
_diffrn_reflns_theta_min 3.045
_diffrn_source 'micro-focus sealed X-ray tube'
_diffrn_source_type 'SuperNova (Cu) X-ray Source'
_exptl_absorpt_coefficient_mu 0.796
_exptl_absorpt_correction_T_max 1.000
_exptl_absorpt_correction_T_min 0.884
_exptl_absorpt_correction_type gaussian
_exptl_absorpt_process_details
;
CrysAlisPro 1.171.40.84a (Rigaku Oxford Diffraction, 2020)
Numerical absorption correction based on gaussian integration over
a multifaceted crystal model
Empirical absorption correction using spherical harmonics,
implemented in SCALE3 ABSPACK scaling algorithm.
;
_exptl_crystal_colour colourless
_exptl_crystal_density_diffrn 1.351
_exptl_crystal_description shapeless
_exptl_crystal_F_000 3440
_exptl_crystal_recrystallization_method 'Re-crystallisation from solvent: MeOH, H2O, Dioxane'
_exptl_crystal_size_max 0.151
_exptl_crystal_size_mid 0.084
_exptl_crystal_size_min 0.077
_refine_diff_density_max 0.477
_refine_diff_density_min -0.302
_refine_diff_density_rms 0.071
_refine_ls_extinction_method none
_refine_ls_goodness_of_fit_ref 1.670
_refine_ls_hydrogen_treatment mixed
_refine_ls_matrix_type full
_refine_ls_number_parameters 271
_refine_ls_number_reflns 1222
_refine_ls_number_restraints 5
_refine_ls_restrained_S_all 1.666
_refine_ls_R_factor_all 0.1270
_refine_ls_R_factor_gt 0.1118
_refine_ls_shift/su_max 0.035
_refine_ls_shift/su_mean 0.004
_refine_ls_structure_factor_coef Fsqd
_refine_ls_weighting_details 'w=1/[\s^2^(Fo^2^)+(0.2000P)^2^] where P=(Fo^2^+2Fc^2^)/3'
_refine_ls_weighting_scheme calc
_refine_ls_wR_factor_gt 0.3483
_refine_ls_wR_factor_ref 0.3637
_reflns_Friedel_coverage 0.000
_reflns_number_gt 982
_reflns_number_total 1222
_reflns_threshold_expression 'I > 2\s(I)'
_cod_data_source_file d1ce01297e3.cif
_cod_data_source_block 1-Diox-W
_cod_depositor_comments 'Adding full bibliography for 1565076--1565082.cif.'
_cod_original_cell_volume 7965.2(12)
_cod_original_sg_symbol_H-M 'I 41/a'
_cod_database_code 1565079
_shelx_space_group_comment
;
The symmetry employed for this shelxl refinement is uniquely defined
by the following loop, which should always be used as a source of
symmetry information in preference to the above space-group names.
They are only intended as comments.
;
_oxdiff_exptl_absorpt_empirical_full_min 0.795
_oxdiff_exptl_absorpt_empirical_full_max 1.571
_oxdiff_exptl_absorpt_empirical_details
;
Empirical correction (ABSPACK) includes:
- Absorption correction using spherical harmonics
- Frame scaling
;
_shelxl_version_number 2013-4

loop_
_space_group_symop_operation_xyz
'x, y, z'
'-x+1/2, -y, z+1/2'
'-y+3/4, x+1/4, z+1/4'
'y+3/4, -x+3/4, z+3/4'
'x+1/2, y+1/2, z+1/2'
'-x+1, -y+1/2, z+1'
'-y+5/4, x+3/4, z+3/4'
'y+5/4, -x+5/4, z+5/4'
'-x, -y, -z'
'x-1/2, y, -z-1/2'
'y-3/4, -x-1/4, -z-1/4'
'-y-3/4, x-3/4, -z-3/4'
'-x+1/2, -y+1/2, -z+1/2'
'x, y+1/2, -z'
'y-1/4, -x+1/4, -z+1/4'
'-y-1/4, x-1/4, -z-1/4'

loop_
_atom_site_label
_atom_site_type_symbol
_atom_site_fract_x
_atom_site_fract_y
_atom_site_fract_z
_atom_site_U_iso_or_equiv
_atom_site_adp_type
_atom_site_occupancy
_atom_site_site_symmetry_order
_atom_site_calc_flag
_atom_site_refinement_flags_posn
_atom_site_refinement_flags_adp
_atom_site_refinement_flags_occupancy
_atom_site_disorder_assembly
_atom_site_disorder_group
O6 O 0.2479(7) 0.0218(8) 0.0282(6) 0.157(5) Uani 1 1 d . . . . .
O7 O 0.3064(7) -0.0844(8) -0.0366(5) 0.165(5) Uani 1 1 d . . . . .
C20 C 0.2766(10) -0.0154(9) -0.0566(6) 0.119(5) Uani 1 1 d . . . . .
H20A H 0.2550 -0.0245 -0.0909 0.142 Uiso 1 1 calc R U . . .
H20B H 0.3181 0.0233 -0.0596 0.142 Uiso 1 1 calc R U . . .
C21 C 0.2182(9) 0.0122(9) -0.0232(7) 0.132(6) Uani 1 1 d . . . . .
H21A H 0.1749 -0.0247 -0.0228 0.159 Uiso 1 1 calc R U . . .
H21B H 0.1986 0.0620 -0.0359 0.159 Uiso 1 1 calc R U . . .
C19 C 0.2742(13) -0.0511(10) 0.0484(7) 0.177(9) Uani 1 1 d . . . . .
H19A H 0.2319 -0.0890 0.0488 0.212 Uiso 1 1 calc R U . . .
H19B H 0.2937 -0.0447 0.0836 0.212 Uiso 1 1 calc R U . . .
C22 C 0.3364(9) -0.0766(9) 0.0141(6) 0.128(6) Uani 1 1 d . . . . .
H22A H 0.3787 -0.0386 0.0143 0.154 Uiso 1 1 calc R U . . .
H22B H 0.3571 -0.1265 0.0259 0.154 Uiso 1 1 calc R U . . .
O5 O 0.5000 0.2500 0.0022(4) 0.084(3) Uani 1 2 d DS T P . .
H5 H 0.535(5) 0.250(9) 0.024(3) 0.126 Uiso 1 1 d D U . . .
O3 O 0.8719(5) 0.2725(5) 0.4405(3) 0.092(3) Uani 1 1 d . . . . .
H3A H 0.8763 0.3034 0.4161 0.139 Uiso 1 1 calc R U . . .
C2 C 0.4221(6) 0.1849(6) 0.2430(4) 0.059(3) Uani 1 1 d . . . . .
H2A H 0.3760 0.1885 0.2211 0.071 Uiso 1 1 calc R U . . .
H2B H 0.4169 0.1384 0.2644 0.071 Uiso 1 1 calc R U . . .
C3 C 0.5737(6) 0.2447(6) 0.2772(4) 0.050(3) Uani 1 1 d . . . . .
C5 C 0.5000 0.2500 0.1767(5) 0.055(4) Uani 1 2 d S T P . .
H5A H 0.4542 0.2538 0.1546 0.066 Uiso 0.5 1 calc R U P . .
H5B H 0.5458 0.2462 0.1546 0.066 Uiso 0.5 1 calc R U P . .
O4 O 0.8388(4) 0.1502(6) 0.4552(3) 0.098(3) Uani 1 1 d . . . . .
H4 H 0.7974 0.1287 0.4632 0.146 Uiso 1 1 calc R U . . .
C1 C 0.4940(6) 0.1775(6) 0.2094(4) 0.053(3) Uani 1 1 d . . . . .
C6 C 0.5000 0.2500 0.3089(6) 0.064(5) Uani 1 2 d S T P . .
H6A H 0.5033 0.2958 0.3312 0.077 Uiso 0.5 1 calc R U P . .
H6B H 0.4967 0.2042 0.3312 0.077 Uiso 0.5 1 calc R U P . .
C13 C 0.6415(7) 0.2359(9) 0.3133(4) 0.053(3) Uani 1 1 d . . . . .
C4 C 0.5655(6) 0.1729(5) 0.2434(4) 0.058(3) Uani 1 1 d . . . . .
H4A H 0.6117 0.1677 0.2217 0.069 Uiso 1 1 calc R U . . .
H4B H 0.5621 0.1267 0.2653 0.069 Uiso 1 1 calc R U . . .
C7 C 0.4896(6) 0.1055(6) 0.1767(6) 0.061(3) Uani 1 1 d . . . . .
C18 C 0.6445(7) 0.1732(8) 0.3457(6) 0.062(4) Uani 1 1 d . . . . .
H18 H 0.6061 0.1347 0.3436 0.075 Uiso 1 1 calc R U . . .
C14 C 0.7006(9) 0.2906(7) 0.3171(5) 0.062(3) Uani 1 1 d . . . . .
H14 H 0.7014 0.3335 0.2947 0.074 Uiso 1 1 calc R U . . .
C17 C 0.7026(11) 0.1661(7) 0.3808(6) 0.076(4) Uani 1 1 d . . . . .
H17 H 0.7034 0.1219 0.4020 0.091 Uiso 1 1 calc R U . . .
C12 C 0.4830(7) 0.0335(8) 0.1962(5) 0.092(4) Uani 1 1 d . U . . .
H12 H 0.4759 0.0284 0.2319 0.111 Uiso 1 1 calc R U . . .
C15 C 0.7577(8) 0.2821(8) 0.3533(6) 0.069(4) Uani 1 1 d . . . . .
H15 H 0.7967 0.3201 0.3553 0.083 Uiso 1 1 calc R U . . .
C16 C 0.7605(7) 0.2208(9) 0.3869(5) 0.062(3) Uani 1 1 d . . . . .
C9 C 0.5041(8) 0.0400(10) 0.0958(5) 0.104(5) Uani 1 1 d . . . . .
H9 H 0.5130 0.0429 0.0601 0.125 Uiso 1 1 calc R U . . .
B1 B 0.5139(13) -0.1001(14) 0.0758(12) 0.168(3) Uani 1 1 d . U . . .
B2 B 0.8235(11) 0.2158(10) 0.4273(7) 0.076(5) Uani 1 1 d . . . . .
C11 C 0.4861(9) -0.0324(7) 0.1675(6) 0.110(4) Uani 1 1 d . U . . .
H11 H 0.4810 -0.0810 0.1835 0.132 Uiso 1 1 calc R U . . .
O1 O 0.5535(9) -0.0899(8) 0.0339(5) 0.214(5) Uani 1 1 d . U . . .
H1 H 0.5574 -0.1318 0.0183 0.321 Uiso 1 1 calc R U . . .
C10 C 0.4963(8) -0.0283(9) 0.1162(7) 0.112(4) Uani 1 1 d . U . . .
C8 C 0.5000(7) 0.1077(9) 0.1228(6) 0.095(4) Uani 1 1 d . . . . .
H8 H 0.5041 0.1556 0.1056 0.114 Uiso 1 1 calc R U . . .
O2 O 0.4893(15) -0.1686(8) 0.0916(8) 0.347(9) Uani 1 1 d . U . . .
H2 H 0.5004 -0.2020 0.0697 0.520 Uiso 1 1 calc R U . . .

loop_
_atom_site_aniso_label
_atom_site_aniso_U_11
_atom_site_aniso_U_22
_atom_site_aniso_U_33
_atom_site_aniso_U_23
_atom_site_aniso_U_13
_atom_site_aniso_U_12
O6 0.127(9) 0.153(12) 0.193(13) -0.063(10) 0.039(9) -0.034(8)
O7 0.161(11) 0.196(14) 0.138(10) -0.018(10) 0.006(8) 0.063(9)
C20 0.125(13) 0.100(11) 0.130(13) 0.027(10) 0.020(11) 0.056(10)
C21 0.106(14) 0.104(12) 0.187(17) -0.058(12) -0.050(13) 0.025(9)
C19 0.31(3) 0.070(12) 0.154(16) -0.017(12) 0.092(17) 0.018(14)
C22 0.138(14) 0.142(14) 0.105(12) -0.049(11) -0.034(12) 0.018(11)
O5 0.072(9) 0.089(8) 0.091(10) 0.000 0.000 0.014(7)
O3 0.075(6) 0.073(6) 0.129(8) 0.007(5) -0.004(5) -0.011(5)
C2 0.064(9) 0.048(8) 0.065(8) 0.004(7) -0.004(7) -0.001(6)
C3 0.045(9) 0.049(9) 0.057(8) 0.006(7) 0.023(8) 0.001(5)
C5 0.048(10) 0.063(12) 0.054(10) 0.000 0.000 -0.004(7)
O4 0.061(6) 0.113(8) 0.119(7) 0.017(6) -0.009(5) -0.015(5)
C1 0.051(8) 0.053(10) 0.056(8) 0.005(7) -0.005(7) 0.006(5)
C6 0.079(14) 0.044(10) 0.070(11) 0.000 0.000 0.018(8)
C13 0.058(11) 0.065(10) 0.035(8) 0.004(8) -0.002(7) 0.014(9)
C4 0.057(8) 0.047(8) 0.068(8) 0.006(6) 0.014(7) -0.001(5)
C7 0.065(8) 0.043(9) 0.075(10) -0.013(8) 0.000(7) 0.007(6)
C18 0.039(9) 0.081(12) 0.067(9) 0.001(9) -0.016(8) 0.007(7)
C14 0.060(9) 0.062(9) 0.063(10) 0.014(7) 0.004(8) -0.005(9)
C17 0.069(10) 0.068(11) 0.091(12) 0.014(8) 0.039(10) 0.019(10)
C12 0.100(10) 0.061(5) 0.116(9) -0.010(4) 0.007(8) 0.004(7)
C15 0.070(11) 0.070(11) 0.068(9) 0.008(9) -0.008(10) 0.012(7)
C16 0.049(9) 0.069(10) 0.068(10) -0.003(9) -0.004(8) -0.003(10)
C9 0.138(12) 0.093(11) 0.081(10) -0.054(11) -0.012(9) 0.015(9)
B1 0.108(10) 0.128(4) 0.268(5) -0.101(3) -0.050(4) 0.048(5)
B2 0.088(14) 0.058(12) 0.083(12) 0.023(11) 0.027(12) 0.014(11)
C11 0.150(12) 0.064(5) 0.115(9) -0.014(4) -0.025(11) -0.001(8)
O1 0.211(10) 0.216(14) 0.216(5) -0.125(8) -0.043(4) 0.095(9)
C10 0.117(11) 0.073(6) 0.146(8) -0.027(4) -0.042(9) 0.008(7)
C8 0.105(11) 0.100(13) 0.081(13) -0.006(10) -0.003(8) 0.006(8)
O2 0.53(3) 0.110(5) 0.40(2) -0.096(6) -0.068(15) -0.027(6)

loop_
_atom_type_symbol
_atom_type_description
_atom_type_scat_dispersion_real
_atom_type_scat_dispersion_imag
_atom_type_scat_source
C C 0.0181 0.0091 'International Tables Vol C Tables 4.2.6.8 and 6.1.1.4'
H H 0.0000 0.0000 'International Tables Vol C Tables 4.2.6.8 and 6.1.1.4'
B B 0.0090 0.0039 'International Tables Vol C Tables 4.2.6.8 and 6.1.1.4'
O O 0.0492 0.0322 'International Tables Vol C Tables 4.2.6.8 and 6.1.1.4'

loop_
_exptl_crystal_face_index_h
_exptl_crystal_face_index_k
_exptl_crystal_face_index_l
_exptl_crystal_face_perp_dist
2 1 -5 0.0283
-3 -2 5 0.0566
2 3 5 0.0280
0 -1 -5 0.0459
-2 -3 -5 0.0700
-4 -1 5 0.0411
5 0 4 0.0263
-4 1 -5 0.0347
1 -5 -3 0.0721

loop_
_geom_angle_atom_site_label_1
_geom_angle_atom_site_label_2
_geom_angle_atom_site_label_3
_geom_angle
_geom_angle_site_symmetry_1
_geom_angle_site_symmetry_3
_geom_angle_publ_flag
C19 O6 C21 110.5(12) . . ?
C20 O7 C22 113.4(13) . . ?
O7 C20 C21 108.7(13) . . ?
O7 C20 H20A 109.9 . . ?
C21 C20 H20A 109.9 . . ?
O7 C20 H20B 109.9 . . ?
C21 C20 H20B 109.9 . . ?
H20A C20 H20B 108.3 . . ?
C20 C21 O6 110.7(12) . . ?
C20 C21 H21A 109.5 . . ?
O6 C21 H21A 109.5 . . ?
C20 C21 H21B 109.5 . . ?
O6 C21 H21B 109.5 . . ?
H21A C21 H21B 108.1 . . ?
O6 C19 C22 105.8(13) . . ?
O6 C19 H19A 110.6 . . ?
C22 C19 H19A 110.6 . . ?
O6 C19 H19B 110.6 . . ?
C22 C19 H19B 110.6 . . ?
H19A C19 H19B 108.7 . . ?
O7 C22 C19 109.1(14) . . ?
O7 C22 H22A 109.9 . . ?
C19 C22 H22A 109.9 . . ?
O7 C22 H22B 109.9 . . ?
C19 C22 H22B 109.9 . . ?
H22A C22 H22B 108.3 . . ?
B2 O3 H3A 109.5 . . ?
C3 C2 C1 111.5(8) 6_554 . ?
C3 C2 H2A 109.3 6_554 . ?
C1 C2 H2A 109.3 . . ?
C3 C2 H2B 109.3 6_554 . ?
C1 C2 H2B 109.3 . . ?
H2A C2 H2B 108.0 . . ?
C2 C3 C13 114.2(9) 6_554 . ?
C2 C3 C6 108.2(8) 6_554 . ?
C13 C3 C6 108.5(8) . . ?
C2 C3 C4 108.7(8) 6_554 . ?
C13 C3 C4 110.4(8) . . ?
C6 C3 C4 106.6(7) . . ?
C1 C5 C1 111.9(11) . 6_554 ?
C1 C5 H5A 109.2 . . ?
C1 C5 H5A 109.2 6_554 . ?
C1 C5 H5B 109.2 . . ?
C1 C5 H5B 109.2 6_554 . ?
H5A C5 H5B 107.9 . . ?
B2 O4 H4 109.5 . . ?
C7 C1 C5 111.6(8) . . ?
C7 C1 C4 109.0(8) . . ?
C5 C1 C4 108.3(7) . . ?
C7 C1 C2 110.6(8) . . ?
C5 C1 C2 107.9(7) . . ?
C4 C1 C2 109.4(8) . . ?
C3 C6 C3 114.1(13) . 6_554 ?
C3 C6 H6A 108.7 . . ?
C3 C6 H6A 108.7 6_554 . ?
C3 C6 H6B 108.7 . . ?
C3 C6 H6B 108.7 6_554 . ?
H6A C6 H6B 107.6 . . ?
C18 C13 C14 117.6(10) . . ?
C18 C13 C3 119.4(13) . . ?
C14 C13 C3 122.9(14) . . ?
C1 C4 C3 111.5(8) . . ?
C1 C4 H4A 109.3 . . ?
C3 C4 H4A 109.3 . . ?
C1 C4 H4B 109.3 . . ?
C3 C4 H4B 109.3 . . ?
H4A C4 H4B 108.0 . . ?
C12 C7 C8 114.1(11) . . ?
C12 C7 C1 123.6(12) . . ?
C8 C7 C1 122.0(11) . . ?
C17 C18 C13 120.7(11) . . ?
C17 C18 H18 119.6 . . ?
C13 C18 H18 119.6 . . ?
C15 C14 C13 120.1(10) . . ?
C15 C14 H14 119.9 . . ?
C13 C14 H14 120.0 . . ?
C18 C17 C16 123.2(11) . . ?
C18 C17 H17 118.4 . . ?
C16 C17 H17 118.4 . . ?
C7 C12 C11 124.1(13) . . ?
C7 C12 H12 117.9 . . ?
C11 C12 H12 117.9 . . ?
C14 C15 C16 123.0(11) . . ?
C14 C15 H15 118.5 . . ?
C16 C15 H15 118.5 . . ?
C15 C16 C17 115.3(11) . . ?
C15 C16 B2 120.7(15) . . ?
C17 C16 B2 124.0(17) . . ?
C10 C9 C8 124.1(14) . . ?
C10 C9 H9 117.9 . . ?
C8 C9 H9 117.9 . . ?
O2 B1 O1 123(2) . . ?
O2 B1 C10 114(3) . . ?
O1 B1 C10 122(2) . . ?
O3 B2 O4 110.5(15) . . ?
O3 B2 C16 125.9(13) . . ?
O4 B2 C16 123.6(16) . . ?
C10 C11 C12 120.3(13) . . ?
C10 C11 H11 119.8 . . ?
C12 C11 H11 119.8 . . ?
B1 O1 H1 109.5 . . ?
C9 C10 C11 117.7(14) . . ?
C9 C10 B1 113.7(19) . . ?
C11 C10 B1 127.9(18) . . ?
C9 C8 C7 119.6(12) . . ?
C9 C8 H8 120.2 . . ?
C7 C8 H8 120.2 . . ?
B1 O2 H2 109.5 . . ?

loop_
_geom_bond_atom_site_label_1
_geom_bond_atom_site_label_2
_geom_bond_distance
_geom_bond_site_symmetry_2
_geom_bond_publ_flag
O6 C19 1.45(2) . ?
O6 C21 1.456(16) . ?
O7 C20 1.412(15) . ?
O7 C22 1.434(14) . ?
C20 C21 1.426(19) . ?
C20 H20A 0.9900 . ?
C20 H20B 0.9900 . ?
C21 H21A 0.9900 . ?
C21 H21B 0.9900 . ?
C19 C22 1.48(2) . ?
C19 H19A 0.9900 . ?
C19 H19B 0.9900 . ?
C22 H22A 0.9900 . ?
C22 H22B 0.9900 . ?
O5 H5 0.842(11) . ?
O3 B2 1.343(19) . ?
O3 H3A 0.8400 . ?
C2 C3 1.521(13) 6_554 ?
C2 C1 1.538(13) . ?
C2 H2A 0.9900 . ?
C2 H2B 0.9900 . ?
C3 C2 1.521(13) 6_554 ?
C3 C13 1.523(14) . ?
C3 C6 1.533(11) . ?
C3 C4 1.540(12) . ?
C5 C1 1.529(11) . ?
C5 C1 1.530(11) 6_554 ?
C5 H5A 0.9900 . ?
C5 H5B 0.9900 . ?
O4 B2 1.383(16) . ?
O4 H4 0.8400 . ?
C1 C7 1.522(14) . ?
C1 C4 1.534(13) . ?
C6 C3 1.533(11) 6_554 ?
C6 H6A 0.9900 . ?
C6 H6B 0.9900 . ?
C13 C18 1.385(14) . ?
C13 C14 1.406(14) . ?
C4 H4A 0.9900 . ?
C4 H4B 0.9900 . ?
C7 C12 1.359(15) . ?
C7 C8 1.427(15) . ?
C18 C17 1.374(15) . ?
C18 H18 0.9500 . ?
C14 C15 1.385(14) . ?
C14 H14 0.9500 . ?
C17 C16 1.397(16) . ?
C17 H17 0.9500 . ?
C12 C11 1.373(16) . ?
C12 H12 0.9500 . ?
C15 C16 1.386(15) . ?
C15 H15 0.9500 . ?
C16 B2 1.53(2) . ?
C9 C10 1.312(19) . ?
C9 C8 1.379(16) . ?
C9 H9 0.9500 . ?
B1 O2 1.33(3) . ?
B1 O1 1.31(3) . ?
B1 C10 1.67(3) . ?
C11 C10 1.360(18) . ?
C11 H11 0.9500 . ?
O1 H1 0.8400 . ?
C8 H8 0.9500 . ?
O2 H2 0.8400 . ?

loop_
_geom_hbond_atom_site_label_D
_geom_hbond_atom_site_label_H
_geom_hbond_atom_site_label_A
_geom_hbond_distance_DH
_geom_hbond_distance_HA
_geom_hbond_distance_DA
_geom_hbond_angle_DHA
_geom_hbond_site_symmetry_A
C20 H20B O1 0.99 2.61 3.53(2) 155.1 9_655
O5 H5 O3 0.842(11) 1.91(5) 2.720(10) 162(14) 13_655
O4 H4 O6 0.84 2.07 2.775(14) 141.9 10_656
O1 H1 O5 0.84 2.35 3.090(15) 147.0 9_655
O1 H1 O4 0.84 2.47 2.980(16) 119.9 2_654
O2 H2 O5 0.84 2.06 2.85(2) 154.8 9_655

loop_
_geom_torsion_atom_site_label_1
_geom_torsion_atom_site_label_2
_geom_torsion_atom_site_label_3
_geom_torsion_atom_site_label_4
_geom_torsion
_geom_torsion_site_symmetry_1
_geom_torsion_site_symmetry_2
_geom_torsion_site_symmetry_3
_geom_torsion_site_symmetry_4
_geom_torsion_publ_flag
C22 O7 C20 C21 -57.4(18) . . . . ?
O7 C20 C21 O6 56.3(18) . . . . ?
C19 O6 C21 C20 -61.3(17) . . . . ?
C21 O6 C19 C22 61.1(17) . . . . ?
C20 O7 C22 C19 60.3(18) . . . . ?
O6 C19 C22 O7 -59.6(19) . . . . ?
C1 C5 C1 C7 -178.9(9) 6_554 . . . ?
C1 C5 C1 C4 -58.9(6) 6_554 . . . ?
C1 C5 C1 C2 59.3(6) 6_554 . . . ?
C3 C2 C1 C7 178.4(8) 6_554 . . . ?
C3 C2 C1 C5 -59.3(10) 6_554 . . . ?
C3 C2 C1 C4 58.3(10) 6_554 . . . ?
C2 C3 C6 C3 58.3(6) 6_554 . . 6_554 ?
C13 C3 C6 C3 -177.3(9) . . . 6_554 ?
C4 C3 C6 C3 -58.4(6) . . . 6_554 ?
C2 C3 C13 C18 -178.9(8) 6_554 . . . ?
C6 C3 C13 C18 60.3(11) . . . . ?
C4 C3 C13 C18 -56.1(11) . . . . ?
C2 C3 C13 C14 3.7(13) 6_554 . . . ?
C6 C3 C13 C14 -117.0(9) . . . . ?
C4 C3 C13 C14 126.5(10) . . . . ?
C7 C1 C4 C3 179.5(8) . . . . ?
C5 C1 C4 C3 57.9(10) . . . . ?
C2 C1 C4 C3 -59.5(10) . . . . ?
C2 C3 C4 C1 -58.3(10) 6_554 . . . ?
C13 C3 C4 C1 175.7(9) . . . . ?
C6 C3 C4 C1 58.1(11) . . . . ?
C5 C1 C7 C12 -179.2(9) . . . . ?
C4 C1 C7 C12 61.2(13) . . . . ?
C2 C1 C7 C12 -59.0(13) . . . . ?
C5 C1 C7 C8 7.4(13) . . . . ?
C4 C1 C7 C8 -112.1(11) . . . . ?
C2 C1 C7 C8 127.6(10) . . . . ?
C14 C13 C18 C17 1.4(14) . . . . ?
C3 C13 C18 C17 -176.1(9) . . . . ?
C18 C13 C14 C15 -2.2(14) . . . . ?
C3 C13 C14 C15 175.2(9) . . . . ?
C13 C18 C17 C16 1.1(15) . . . . ?
C8 C7 C12 C11 0.1(17) . . . . ?
C1 C7 C12 C11 -173.7(11) . . . . ?
C13 C14 C15 C16 0.6(15) . . . . ?
C14 C15 C16 C17 1.8(15) . . . . ?
C14 C15 C16 B2 -178.0(10) . . . . ?
C18 C17 C16 C15 -2.7(15) . . . . ?
C18 C17 C16 B2 177.2(10) . . . . ?
C15 C16 B2 O3 12.2(18) . . . . ?
C17 C16 B2 O3 -167.7(11) . . . . ?
C15 C16 B2 O4 -167.0(10) . . . . ?
C17 C16 B2 O4 13.1(18) . . . . ?
C7 C12 C11 C10 0(2) . . . . ?
C8 C9 C10 C11 -2(2) . . . . ?
C8 C9 C10 B1 -173.3(13) . . . . ?
C12 C11 C10 C9 1(2) . . . . ?
C12 C11 C10 B1 170.6(14) . . . . ?
O2 B1 C10 C9 -165.0(18) . . . . ?
O1 B1 C10 C9 20(2) . . . . ?
O2 B1 C10 C11 25(3) . . . . ?
O1 B1 C10 C11 -150(2) . . . . ?
C10 C9 C8 C7 2(2) . . . . ?
C12 C7 C8 C9 -1.3(16) . . . . ?
C1 C7 C8 C9 172.7(10) . . . . ?

loop_
_exptl_oxdiff_crystal_face_indexfrac_h
_exptl_oxdiff_crystal_face_indexfrac_k
_exptl_oxdiff_crystal_face_indexfrac_l
_exptl_oxdiff_crystal_face_x
_exptl_oxdiff_crystal_face_y
_exptl_oxdiff_crystal_face_z
1.9978 1.0035 -4.9964 0.0067 -0.0483 0.3506
-2.9959 -2.0069 4.9953 0.0181 0.1593 -0.4028
1.9945 3.0102 5.0007 -0.1057 -0.3956 -0.1420
0.0017 -1.0034 -4.9986 0.0562 0.1737 0.2463
-1.9945 -3.0102 -5.0007 0.1057 0.3956 0.1420
-3.9973 -1.0081 4.9927 -0.1043 0.1783 -0.4201
4.9988 0.0134 4.0085 0.2580 -0.4272 -0.0375
-4.0008 0.9896 -5.0073 -0.2863 0.3418 0.1424
1.0082 -5.0046 -2.9941 0.4063 0.2414 0.1057
